data_2227880
loop_
_publ_author_name
'Huang, Tanxiao'
'Zhang, Dongdong'
'Yang, Quanzhi'
'Wei, Xiaoyan'
'Wu, Jianzhang'

_publ_section_title
;
 (<i>E</i>)-1-(3,5-Difluorophenyl)-3-(2,4-dimethoxyphenyl)prop-2-en-1-one
;
_journal_coeditor_code PB2039
_journal_issue 10
_journal_name_full 'Acta Crystallographica Section E'
_journal_page_first o2518
_journal_paper_doi 10.1107/S1600536810035257
_journal_volume 66
_journal_year 2010
_chemical_formula_iupac 'C17 H14 F2 O3'
_chemical_formula_moiety 'C17 H14 F2 O3'
_chemical_formula_sum 'C17 H14 F2 O3'
_chemical_formula_weight 304.28
_chemical_name_systematic
;
(<i>E</i>)-1-(3,5-Difluorophenyl)-3-(2,4-dimethoxyphenyl)prop-2-en-1-one
;
_space_group_IT_number 2
_symmetry_cell_setting triclinic
_symmetry_space_group_name_Hall '-P 1'
_symmetry_space_group_name_H-M 'P -1'
_atom_sites_solution_hydrogens geom
_atom_sites_solution_primary direct
_atom_sites_solution_secondary difmap
_audit_creation_method SHELXL-97
_cell_angle_alpha 81.407(2)
_cell_angle_beta 81.231(2)
_cell_angle_gamma 76.319(2)
_cell_formula_units_Z 4
_cell_length_a 7.8047(8)
_cell_length_b 11.2591(12)
_cell_length_c 17.0080(18)
_cell_measurement_reflns_used 1503
_cell_measurement_temperature 293(2)
_cell_measurement_theta_max 46.320
_cell_measurement_theta_min 4.709
_cell_volume 1425.1(3)
_computing_cell_refinement 'SAINT (Bruker, 2002)'
_computing_data_collection 'SMART (Bruker, 2002)'
_computing_data_reduction 'SAINT (Bruker, 2002)'
_computing_molecular_graphics 'SHELXTL (Sheldrick, 2008)'
_computing_publication_material 'SHELXTL (Sheldrick, 2008)'
_computing_structure_refinement 'SHELXL97 (Sheldrick, 2008)'
_computing_structure_solution 'SHELXS97 (Sheldrick, 2008)'
_diffrn_ambient_temperature 293(2)
_diffrn_measured_fraction_theta_full 0.986
_diffrn_measured_fraction_theta_max 0.986
_diffrn_measurement_device_type 'Bruker SMART CCD area-detector'
_diffrn_measurement_method 'phi and omega scans'
_diffrn_radiation_monochromator graphite
_diffrn_radiation_source 'fine-focus sealed tube'
_diffrn_radiation_type MoK\a
_diffrn_radiation_wavelength 0.71073
_diffrn_reflns_av_R_equivalents 0.0335
_diffrn_reflns_av_sigmaI/netI 0.0666
_diffrn_reflns_limit_h_max 9
_diffrn_reflns_limit_h_min -9
_diffrn_reflns_limit_k_max 13
_diffrn_reflns_limit_k_min -6
_diffrn_reflns_limit_l_max 20
_diffrn_reflns_limit_l_min -20
_diffrn_reflns_number 7600
_diffrn_reflns_theta_full 25.50
_diffrn_reflns_theta_max 25.50
_diffrn_reflns_theta_min 1.87
_exptl_absorpt_coefficient_mu 0.114
_exptl_absorpt_correction_T_max 1.00000
_exptl_absorpt_correction_T_min 0.60165
_exptl_absorpt_correction_type multi-scan
_exptl_absorpt_process_details '(SADABS; Sheldrick, 1996)'
_exptl_crystal_colour green
_exptl_crystal_density_diffrn 1.418
_exptl_crystal_density_method 'not measured'
_exptl_crystal_description prismatic
_exptl_crystal_F_000 632
_exptl_crystal_size_max 0.269
_exptl_crystal_size_mid 0.221
_exptl_crystal_size_min 0.167
_refine_diff_density_max 0.240
_refine_diff_density_min -0.197
_refine_ls_extinction_method none
_refine_ls_goodness_of_fit_ref 0.917
_refine_ls_hydrogen_treatment constr
_refine_ls_matrix_type full
_refine_ls_number_parameters 401
_refine_ls_number_reflns 5242
_refine_ls_number_restraints 0
_refine_ls_restrained_S_all 0.917
_refine_ls_R_factor_all 0.1029
_refine_ls_R_factor_gt 0.0567
_refine_ls_shift/su_max 0.005
_refine_ls_shift/su_mean 0.001
_refine_ls_structure_factor_coef Fsqd
_refine_ls_weighting_details 'calc w=1/[\s^2^(Fo^2^)+(0.0748P)^2^+0.0000P] where P=(Fo^2^+2Fc^2^)/3'
_refine_ls_weighting_scheme calc
_refine_ls_wR_factor_gt 0.1337
_refine_ls_wR_factor_ref 0.1621
_reflns_number_gt 2815
_reflns_number_total 5242
_reflns_threshold_expression I>2sigma(I)
_cod_data_source_file pb2039.cif
_cod_data_source_block I
_cod_database_code 2227880
_cod_database_fobs_code 2227880

loop_
_symmetry_equiv_pos_as_xyz
'x, y, z'
'-x, -y, -z'

loop_
_atom_site_type_symbol
_atom_site_label
_atom_site_fract_x
_atom_site_fract_y
_atom_site_fract_z
_atom_site_U_iso_or_equiv
_atom_site_adp_type
_atom_site_calc_flag
_atom_site_refinement_flags
_atom_site_occupancy
_atom_site_disorder_assembly
_atom_site_disorder_group
F F1 -0.1189(2) 0.41876(16) 1.15514(9) 0.0680(5) Uani d . 1 . .
F F2 -0.4957(2) 0.73654(16) 1.01469(11) 0.0774(6) Uani d . 1 . .
F F3 -0.1962(3) 0.85773(17) 0.95482(10) 0.0765(6) Uani d . 1 . .
F F4 -0.5094(3) 1.19504(18) 0.80248(13) 0.1043(8) Uani d . 1 . .
O O1 -0.2308(3) 0.4469(2) 0.81479(12) 0.0796(8) Uani d . 1 . .
O O2 0.0468(3) 0.10719(18) 0.67405(11) 0.0612(6) Uani d . 1 . .
O O3 0.4032(3) -0.26852(18) 0.79562(12) 0.0638(6) Uani d . 1 . .
O O4 -0.2520(3) 0.8979(2) 0.60758(13) 0.0763(7) Uani d . 1 . .
O O5 0.1805(3) 0.61876(18) 0.46058(11) 0.0595(6) Uani d . 1 . .
O O6 0.4537(3) 0.21210(18) 0.57760(12) 0.0621(6) Uani d . 1 . .
C C1 -0.1733(4) 0.3926(3) 0.87639(17) 0.0503(8) Uani d . 1 . .
C C2 -0.0645(4) 0.2671(3) 0.87879(17) 0.0534(8) Uani d . 1 . .
H H2 -0.0239 0.2287 0.9269 0.064 Uiso calc R 1 . .
C C3 -0.0216(4) 0.2062(3) 0.81555(17) 0.0478(8) Uani d . 1 . .
H H3 -0.0661 0.2473 0.7688 0.057 Uiso calc R 1 . .
C C4 0.0863(4) 0.0833(3) 0.81000(16) 0.0433(7) Uani d . 1 . .
C C5 0.1221(4) 0.0337(3) 0.73634(16) 0.0469(7) Uani d . 1 . .
C C6 0.2271(4) -0.0839(3) 0.72881(17) 0.0494(8) Uani d . 1 . .
H H6 0.2496 -0.1154 0.6798 0.059 Uiso calc R 1 . .
C C7 0.2975(4) -0.1533(3) 0.79590(18) 0.0492(8) Uani d . 1 . .
C C8 0.2621(4) -0.1065(3) 0.86926(18) 0.0580(9) Uani d . 1 . .
H H8 0.3096 -0.1533 0.9139 0.070 Uiso calc R 1 . .
C C9 0.1576(4) 0.0082(3) 0.87555(17) 0.0525(8) Uani d . 1 . .
H H9 0.1329 0.0374 0.9253 0.063 Uiso calc R 1 . .
C C10 -0.2167(3) 0.4558(2) 0.95157(16) 0.0418(7) Uani d . 1 . .
C C11 -0.1461(4) 0.4034(3) 1.02204(16) 0.0457(7) Uani d . 1 . .
H H11 -0.0681 0.3269 1.0249 0.055 Uiso calc R 1 . .
C C12 -0.1941(4) 0.4671(3) 1.08689(16) 0.0473(7) Uani d . 1 . .
C C13 -0.3090(4) 0.5794(3) 1.08698(18) 0.0537(8) Uani d . 1 . .
H H13 -0.3390 0.6210 1.1321 0.064 Uiso calc R 1 . .
C C14 -0.3774(4) 0.6268(3) 1.01672(18) 0.0503(8) Uani d . 1 . .
C C15 -0.3339(4) 0.5702(3) 0.94908(17) 0.0484(8) Uani d . 1 . .
H H15 -0.3814 0.6070 0.9022 0.058 Uiso calc R 1 . .
C C16 0.0892(5) 0.0699(3) 0.59549(16) 0.0703(10) Uani d . 1 . .
H H16A 0.2140 0.0624 0.5787 0.105 Uiso calc R 1 . .
H H16B 0.0229 0.1302 0.5589 0.105 Uiso calc R 1 . .
H H16C 0.0590 -0.0081 0.5960 0.105 Uiso calc R 1 . .
C C17 0.4356(4) -0.3267(3) 0.72383(19) 0.0662(9) Uani d . 1 . .
H H17A 0.3244 -0.3278 0.7067 0.099 Uiso calc R 1 . .
H H17B 0.5025 -0.4096 0.7340 0.099 Uiso calc R 1 . .
H H17C 0.5018 -0.2817 0.6826 0.099 Uiso calc R 1 . .
C C18 -0.2005(4) 0.8425(3) 0.67020(17) 0.0487(8) Uani d . 1 . .
C C19 -0.0831(4) 0.7203(3) 0.67198(17) 0.0493(8) Uani d . 1 . .
H H19 -0.0649 0.6735 0.7211 0.059 Uiso calc R 1 . .
C C20 -0.0021(4) 0.6746(3) 0.60528(17) 0.0466(7) Uani d . 1 . .
H H20 -0.0241 0.7249 0.5577 0.056 Uiso calc R 1 . .
C C21 0.1172(4) 0.5552(2) 0.59737(16) 0.0423(7) Uani d . 1 . .
C C22 0.2083(3) 0.5271(3) 0.52183(16) 0.0430(7) Uani d . 1 . .
C C23 0.3202(3) 0.4129(2) 0.51277(16) 0.0467(7) Uani d . 1 . .
H H23 0.3787 0.3950 0.4626 0.056 Uiso calc R 1 . .
C C24 0.3438(4) 0.3257(3) 0.57915(17) 0.0465(7) Uani d . 1 . .
C C25 0.2562(4) 0.3512(3) 0.65383(17) 0.0521(8) Uani d . 1 . .
H H25 0.2723 0.2921 0.6981 0.062 Uiso calc R 1 . .
C C26 0.1461(4) 0.4637(3) 0.66228(16) 0.0478(7) Uani d . 1 . .
H H26 0.0885 0.4800 0.7128 0.057 Uiso calc R 1 . .
C C27 -0.2562(4) 0.9035(3) 0.74549(17) 0.0440(7) Uani d . 1 . .
C C28 -0.2002(4) 0.8479(3) 0.81899(17) 0.0496(8) Uani d . 1 . .
H H28 -0.1295 0.7687 0.8238 0.060 Uiso calc R 1 . .
C C29 -0.2513(4) 0.9119(3) 0.88340(17) 0.0500(8) Uani d . 1 . .
C C30 -0.3563(4) 1.0274(3) 0.88054(19) 0.0579(8) Uani d . 1 . .
H H30 -0.3918 1.0683 0.9259 0.070 Uiso calc R 1 . .
C C31 -0.4070(4) 1.0801(3) 0.8076(2) 0.0605(9) Uani d . 1 . .
C C32 -0.3603(4) 1.0222(3) 0.74061(19) 0.0562(8) Uani d . 1 . .
H H32 -0.3975 1.0615 0.6921 0.067 Uiso calc R 1 . .
C C33 0.2640(4) 0.5973(3) 0.38187(16) 0.0594(9) Uani d . 1 . .
H H33A 0.3906 0.5764 0.3817 0.089 Uiso calc R 1 . .
H H33B 0.2316 0.6703 0.3454 0.089 Uiso calc R 1 . .
H H33C 0.2259 0.5307 0.3655 0.089 Uiso calc R 1 . .
C C34 0.5535(4) 0.1789(3) 0.50357(19) 0.0704(10) Uani d . 1 . .
H H34A 0.4738 0.1760 0.4665 0.106 Uiso calc R 1 . .
H H34B 0.6313 0.0996 0.5126 0.106 Uiso calc R 1 . .
H H34C 0.6226 0.2390 0.4818 0.106 Uiso calc R 1 . .

loop_
_atom_site_aniso_label
_atom_site_aniso_U_11
_atom_site_aniso_U_22
_atom_site_aniso_U_33
_atom_site_aniso_U_12
_atom_site_aniso_U_13
_atom_site_aniso_U_23
F1 0.0799(13) 0.0739(13) 0.0421(10) 0.0071(10) -0.0177(9) -0.0090(9)
F2 0.0863(14) 0.0563(12) 0.0775(13) 0.0256(10) -0.0236(10) -0.0218(10)
F3 0.1055(15) 0.0721(13) 0.0443(11) 0.0041(11) -0.0221(10) -0.0078(9)
F4 0.139(2) 0.0618(13) 0.0955(16) 0.0442(13) -0.0455(14) -0.0312(12)
O1 0.1074(19) 0.0692(16) 0.0395(13) 0.0305(14) -0.0166(12) -0.0070(12)
O2 0.0856(16) 0.0512(13) 0.0334(11) 0.0128(11) -0.0118(10) -0.0025(10)
O3 0.0758(15) 0.0462(13) 0.0605(14) 0.0126(11) -0.0208(12) -0.0074(11)
O4 0.1063(19) 0.0609(15) 0.0495(14) 0.0189(13) -0.0280(13) -0.0088(11)
O5 0.0801(15) 0.0510(12) 0.0341(11) 0.0040(11) -0.0019(10) 0.0025(10)
O6 0.0730(15) 0.0514(13) 0.0475(13) 0.0146(11) -0.0073(11) -0.0057(10)
C1 0.0553(19) 0.0490(19) 0.0368(17) 0.0027(15) -0.0018(14) -0.0004(14)
C2 0.063(2) 0.0495(18) 0.0396(17) 0.0054(16) -0.0091(14) -0.0046(14)
C3 0.0543(19) 0.0489(18) 0.0365(16) -0.0023(15) -0.0075(13) -0.0055(14)
C4 0.0500(18) 0.0413(17) 0.0366(16) -0.0054(14) -0.0070(13) -0.0040(13)
C5 0.0531(18) 0.0441(18) 0.0386(16) -0.0035(15) -0.0053(13) -0.0015(14)
C6 0.0569(19) 0.0477(18) 0.0394(17) -0.0003(15) -0.0050(14) -0.0110(14)
C7 0.0487(18) 0.0431(18) 0.0501(19) 0.0019(15) -0.0093(14) -0.0033(15)
C8 0.071(2) 0.054(2) 0.0457(19) 0.0014(17) -0.0218(16) -0.0033(16)
C9 0.064(2) 0.053(2) 0.0399(17) -0.0030(17) -0.0128(15) -0.0118(15)
C10 0.0419(16) 0.0432(17) 0.0381(16) -0.0067(14) -0.0013(12) -0.0058(13)
C11 0.0475(18) 0.0434(18) 0.0415(17) -0.0024(14) -0.0048(13) -0.0030(14)
C12 0.0502(18) 0.0518(19) 0.0361(16) -0.0011(15) -0.0101(14) -0.0048(14)
C13 0.057(2) 0.057(2) 0.0455(18) -0.0047(17) -0.0027(15) -0.0164(15)
C14 0.0508(18) 0.0411(18) 0.0532(19) 0.0047(15) -0.0058(15) -0.0113(15)
C15 0.0526(19) 0.0446(18) 0.0447(17) -0.0018(15) -0.0106(14) -0.0042(14)
C16 0.108(3) 0.062(2) 0.0320(17) -0.002(2) -0.0128(17) -0.0012(16)
C17 0.075(2) 0.056(2) 0.061(2) 0.0025(18) -0.0060(17) -0.0159(17)
C18 0.0531(19) 0.0466(18) 0.0455(18) -0.0039(15) -0.0170(15) -0.0028(15)
C19 0.0575(19) 0.0464(18) 0.0402(17) 0.0019(15) -0.0135(14) -0.0064(14)
C20 0.0535(18) 0.0468(18) 0.0393(17) -0.0069(15) -0.0115(14) -0.0055(14)
C21 0.0447(17) 0.0410(17) 0.0409(16) -0.0057(14) -0.0089(13) -0.0063(13)
C22 0.0467(17) 0.0448(18) 0.0368(16) -0.0072(14) -0.0093(13) -0.0029(13)
C23 0.0511(18) 0.0489(18) 0.0361(16) -0.0026(15) -0.0041(13) -0.0074(14)
C24 0.0471(18) 0.0418(18) 0.0463(18) 0.0014(14) -0.0100(14) -0.0047(14)
C25 0.0562(19) 0.0504(19) 0.0406(17) 0.0029(16) -0.0095(14) 0.0032(14)
C26 0.0533(18) 0.0527(19) 0.0328(15) -0.0035(15) -0.0034(13) -0.0051(14)
C27 0.0429(17) 0.0414(17) 0.0444(17) -0.0010(14) -0.0064(13) -0.0066(13)
C28 0.0535(19) 0.0431(17) 0.0476(18) 0.0018(15) -0.0099(14) -0.0068(14)
C29 0.0552(19) 0.0530(19) 0.0394(17) -0.0035(16) -0.0105(14) -0.0068(15)
C30 0.062(2) 0.060(2) 0.053(2) -0.0035(17) -0.0097(16) -0.0227(17)
C31 0.064(2) 0.0454(19) 0.068(2) 0.0114(17) -0.0215(18) -0.0176(17)
C32 0.062(2) 0.0478(19) 0.0529(19) 0.0042(16) -0.0196(16) -0.0022(16)
C33 0.068(2) 0.070(2) 0.0328(16) -0.0052(18) -0.0047(15) 0.0020(15)
C34 0.079(2) 0.062(2) 0.058(2) 0.0128(19) -0.0041(18) -0.0182(18)

loop_
_atom_type_symbol
_atom_type_description
_atom_type_scat_dispersion_real
_atom_type_scat_dispersion_imag
_atom_type_scat_source
C C 0.0033 0.0016 'International Tables Vol C Tables 4.2.6.8 and 6.1.1.4'
H H 0.0000 0.0000 'International Tables Vol C Tables 4.2.6.8 and 6.1.1.4'
O O 0.0106 0.0060 'International Tables Vol C Tables 4.2.6.8 and 6.1.1.4'
F F 0.0171 0.0103 'International Tables Vol C Tables 4.2.6.8 and 6.1.1.4'

loop_
_geom_angle_atom_site_label_1
_geom_angle_atom_site_label_2
_geom_angle_atom_site_label_3
_geom_angle_site_symmetry_1
_geom_angle_site_symmetry_3
_geom_angle
_geom_angle_publ_flag
C5 O2 C16 . . 119.8(2) ?
C7 O3 C17 . . 118.9(2) ?
C22 O5 C33 . . 119.3(2) ?
C24 O6 C34 . . 119.0(2) ?
O1 C1 C2 . . 121.2(3) ?
O1 C1 C10 . . 119.4(3) ?
C2 C1 C10 . . 119.4(2) ?
C3 C2 C1 . . 122.7(3) ?
C3 C2 H2 . . 118.6 ?
C1 C2 H2 . . 118.6 ?
C2 C3 C4 . . 128.0(3) ?
C2 C3 H3 . . 116.0 ?
C4 C3 H3 . . 116.0 ?
C9 C4 C5 . . 116.9(3) ?
C9 C4 C3 . . 122.9(3) ?
C5 C4 C3 . . 120.2(2) ?
O2 C5 C6 . . 122.7(3) ?
O2 C5 C4 . . 115.8(2) ?
C6 C5 C4 . . 121.6(3) ?
C7 C6 C5 . . 118.8(3) ?
C7 C6 H6 . . 120.6 ?
C5 C6 H6 . . 120.6 ?
O3 C7 C8 . . 115.4(3) ?
O3 C7 C6 . . 124.1(3) ?
C8 C7 C6 . . 120.5(3) ?
C9 C8 C7 . . 119.8(3) ?
C9 C8 H8 . . 120.1 ?
C7 C8 H8 . . 120.1 ?
C8 C9 C4 . . 122.4(3) ?
C8 C9 H9 . . 118.8 ?
C4 C9 H9 . . 118.8 ?
C11 C10 C15 . . 119.6(3) ?
C11 C10 C1 . . 122.6(3) ?
C15 C10 C1 . . 117.8(2) ?
C12 C11 C10 . . 118.3(3) ?
C12 C11 H11 . . 120.9 ?
C10 C11 H11 . . 120.9 ?
C11 C12 F1 . . 118.5(3) ?
C11 C12 C13 . . 123.9(3) ?
F1 C12 C13 . . 117.6(3) ?
C12 C13 C14 . . 116.0(3) ?
C12 C13 H13 . . 122.0 ?
C14 C13 H13 . . 122.0 ?
F2 C14 C15 . . 118.3(3) ?
F2 C14 C13 . . 118.0(3) ?
C15 C14 C13 . . 123.7(3) ?
C14 C15 C10 . . 118.5(3) ?
C14 C15 H15 . . 120.8 ?
C10 C15 H15 . . 120.8 ?
O2 C16 H16A . . 109.5 ?
O2 C16 H16B . . 109.5 ?
H16A C16 H16B . . 109.5 ?
O2 C16 H16C . . 109.5 ?
H16A C16 H16C . . 109.5 ?
H16B C16 H16C . . 109.5 ?
O3 C17 H17A . . 109.5 ?
O3 C17 H17B . . 109.5 ?
H17A C17 H17B . . 109.5 ?
O3 C17 H17C . . 109.5 ?
H17A C17 H17C . . 109.5 ?
H17B C17 H17C . . 109.5 ?
O4 C18 C19 . . 121.0(3) ?
O4 C18 C27 . . 118.9(3) ?
C19 C18 C27 . . 120.1(2) ?
C20 C19 C18 . . 121.5(3) ?
C20 C19 H19 . . 119.2 ?
C18 C19 H19 . . 119.2 ?
C19 C20 C21 . . 127.9(3) ?
C19 C20 H20 . . 116.0 ?
C21 C20 H20 . . 116.0 ?
C26 C21 C22 . . 117.2(2) ?
C26 C21 C20 . . 122.7(3) ?
C22 C21 C20 . . 120.2(3) ?
O5 C22 C23 . . 123.3(3) ?
O5 C22 C21 . . 115.6(2) ?
C23 C22 C21 . . 121.0(3) ?
C24 C23 C22 . . 119.3(3) ?
C24 C23 H23 . . 120.3 ?
C22 C23 H23 . . 120.3 ?
O6 C24 C25 . . 115.0(2) ?
O6 C24 C23 . . 124.3(3) ?
C25 C24 C23 . . 120.7(3) ?
C26 C25 C24 . . 119.7(3) ?
C26 C25 H25 . . 120.2 ?
C24 C25 H25 . . 120.2 ?
C25 C26 C21 . . 122.1(3) ?
C25 C26 H26 . . 118.9 ?
C21 C26 H26 . . 118.9 ?
C32 C27 C28 . . 119.0(3) ?
C32 C27 C18 . . 118.4(3) ?
C28 C27 C18 . . 122.5(3) ?
C29 C28 C27 . . 118.5(3) ?
C29 C28 H28 . . 120.7 ?
C27 C28 H28 . . 120.7 ?
C28 C29 F3 . . 118.5(3) ?
C28 C29 C30 . . 123.5(3) ?
F3 C29 C30 . . 118.0(3) ?
C29 C30 C31 . . 116.6(3) ?
C29 C30 H30 . . 121.7 ?
C31 C30 H30 . . 121.7 ?
F4 C31 C32 . . 118.7(3) ?
F4 C31 C30 . . 118.1(3) ?
C32 C31 C30 . . 123.2(3) ?
C31 C32 C27 . . 119.1(3) ?
C31 C32 H32 . . 120.5 ?
C27 C32 H32 . . 120.5 ?
O5 C33 H33A . . 109.5 ?
O5 C33 H33B . . 109.5 ?
H33A C33 H33B . . 109.5 ?
O5 C33 H33C . . 109.5 ?
H33A C33 H33C . . 109.5 ?
H33B C33 H33C . . 109.5 ?
O6 C34 H34A . . 109.5 ?
O6 C34 H34B . . 109.5 ?
H34A C34 H34B . . 109.5 ?
O6 C34 H34C . . 109.5 ?
H34A C34 H34C . . 109.5 ?
H34B C34 H34C . . 109.5 ?

loop_
_geom_bond_atom_site_label_1
_geom_bond_atom_site_label_2
_geom_bond_site_symmetry_2
_geom_bond_distance
_geom_bond_publ_flag
F1 C12 . 1.363(3) ?
F2 C14 . 1.355(3) ?
F3 C29 . 1.359(3) ?
F4 C31 . 1.349(3) ?
O1 C1 . 1.223(3) ?
O2 C5 . 1.360(3) ?
O2 C16 . 1.428(3) ?
O3 C7 . 1.363(3) ?
O3 C17 . 1.432(3) ?
O4 C18 . 1.224(3) ?
O5 C22 . 1.356(3) ?
O5 C33 . 1.425(3) ?
O6 C24 . 1.362(3) ?
O6 C34 . 1.427(3) ?
C1 C2 . 1.465(4) ?
C1 C10 . 1.510(4) ?
C2 C3 . 1.319(4) ?
C2 H2 . 0.9300 ?
C3 C4 . 1.448(4) ?
C3 H3 . 0.9300 ?
C4 C9 . 1.398(4) ?
C4 C5 . 1.410(4) ?
C5 C6 . 1.395(4) ?
C6 C7 . 1.391(4) ?
C6 H6 . 0.9300 ?
C7 C8 . 1.390(4) ?
C8 C9 . 1.364(4) ?
C8 H8 . 0.9300 ?
C9 H9 . 0.9300 ?
C10 C11 . 1.387(4) ?
C10 C15 . 1.391(4) ?
C11 C12 . 1.362(4) ?
C11 H11 . 0.9300 ?
C12 C13 . 1.366(4) ?
C13 C14 . 1.366(4) ?
C13 H13 . 0.9300 ?
C14 C15 . 1.358(4) ?
C15 H15 . 0.9300 ?
C16 H16A . 0.9600 ?
C16 H16B . 0.9600 ?
C16 H16C . 0.9600 ?
C17 H17A . 0.9600 ?
C17 H17B . 0.9600 ?
C17 H17C . 0.9600 ?
C18 C19 . 1.461(4) ?
C18 C27 . 1.501(4) ?
C19 C20 . 1.324(4) ?
C19 H19 . 0.9300 ?
C20 C21 . 1.455(4) ?
C20 H20 . 0.9300 ?
C21 C26 . 1.399(4) ?
C21 C22 . 1.412(4) ?
C22 C23 . 1.388(4) ?
C23 C24 . 1.385(3) ?
C23 H23 . 0.9300 ?
C24 C25 . 1.384(4) ?
C25 C26 . 1.366(4) ?
C25 H25 . 0.9300 ?
C26 H26 . 0.9300 ?
C27 C32 . 1.388(4) ?
C27 C28 . 1.396(4) ?
C28 C29 . 1.358(4) ?
C28 H28 . 0.9300 ?
C29 C30 . 1.362(4) ?
C30 C31 . 1.365(4) ?
C30 H30 . 0.9300 ?
C31 C32 . 1.357(4) ?
C32 H32 . 0.9300 ?
C33 H33A . 0.9600 ?
C33 H33B . 0.9600 ?
C33 H33C . 0.9600 ?
C34 H34A . 0.9600 ?
C34 H34B . 0.9600 ?
C34 H34C . 0.9600 ?

loop_
_geom_hbond_atom_site_label_D
_geom_hbond_atom_site_label_H
_geom_hbond_atom_site_label_A
_geom_hbond_site_symmetry_A
_geom_hbond_distance_DH
_geom_hbond_distance_HA
_geom_hbond_distance_DA
_geom_hbond_angle_DHA
C25 H25 F4 1_645 0.93 2.59 3.375(3) 142.3
C13 H13 F4 2_477 0.93 2.46 3.303(4) 150.5
C9 H9 F3 2_567 0.93 2.66 3.532(3) 155.6
C30 H30 F2 2_477 0.93 2.47 3.303(4) 149.1
C8 H8 F2 1_645 0.93 2.46 3.369(3) 165.6
C28 H28 F1 2_567 0.93 2.53 3.437(3) 165.5

loop_
_geom_torsion_atom_site_label_1
_geom_torsion_atom_site_label_2
_geom_torsion_atom_site_label_3
_geom_torsion_atom_site_label_4
_geom_torsion_site_symmetry_1
_geom_torsion_site_symmetry_2
_geom_torsion_site_symmetry_3
_geom_torsion_site_symmetry_4
_geom_torsion
_geom_torsion_publ_flag
O1 C1 C2 C3 . . . . 0.5(5) ?
C10 C1 C2 C3 . . . . 179.9(3) ?
C1 C2 C3 C4 . . . . 179.1(3) ?
C2 C3 C4 C9 . . . . 2.3(5) ?
C2 C3 C4 C5 . . . . -178.4(3) ?
C16 O2 C5 C6 . . . . -6.5(4) ?
C16 O2 C5 C4 . . . . 174.0(3) ?
C9 C4 C5 O2 . . . . 178.1(3) ?
C3 C4 C5 O2 . . . . -1.2(4) ?
C9 C4 C5 C6 . . . . -1.4(4) ?
C3 C4 C5 C6 . . . . 179.3(3) ?
O2 C5 C6 C7 . . . . -179.4(3) ?
C4 C5 C6 C7 . . . . 0.1(4) ?
C17 O3 C7 C8 . . . . 175.6(3) ?
C17 O3 C7 C6 . . . . -4.4(4) ?
C5 C6 C7 O3 . . . . -179.3(3) ?
C5 C6 C7 C8 . . . . 0.7(4) ?
O3 C7 C8 C9 . . . . 180.0(3) ?
C6 C7 C8 C9 . . . . 0.0(5) ?
C7 C8 C9 C4 . . . . -1.5(5) ?
C5 C4 C9 C8 . . . . 2.1(4) ?
C3 C4 C9 C8 . . . . -178.6(3) ?
O1 C1 C10 C11 . . . . -175.4(3) ?
C2 C1 C10 C11 . . . . 5.2(4) ?
O1 C1 C10 C15 . . . . 5.4(4) ?
C2 C1 C10 C15 . . . . -174.0(3) ?
C15 C10 C11 C12 . . . . -0.3(4) ?
C1 C10 C11 C12 . . . . -179.6(3) ?
C10 C11 C12 F1 . . . . -177.0(2) ?
C10 C11 C12 C13 . . . . 0.6(5) ?
C11 C12 C13 C14 . . . . 0.3(5) ?
F1 C12 C13 C14 . . . . 177.9(3) ?
C12 C13 C14 F2 . . . . 178.3(3) ?
C12 C13 C14 C15 . . . . -1.5(5) ?
F2 C14 C15 C10 . . . . -178.1(3) ?
C13 C14 C15 C10 . . . . 1.7(5) ?
C11 C10 C15 C14 . . . . -0.7(4) ?
C1 C10 C15 C14 . . . . 178.6(3) ?
O4 C18 C19 C20 . . . . 12.7(5) ?
C27 C18 C19 C20 . . . . -165.8(3) ?
C18 C19 C20 C21 . . . . -179.8(3) ?
C19 C20 C21 C26 . . . . 8.0(5) ?
C19 C20 C21 C22 . . . . -172.6(3) ?
C33 O5 C22 C23 . . . . 2.4(4) ?
C33 O5 C22 C21 . . . . -178.5(2) ?
C26 C21 C22 O5 . . . . -178.5(2) ?
C20 C21 C22 O5 . . . . 2.0(4) ?
C26 C21 C22 C23 . . . . 0.6(4) ?
C20 C21 C22 C23 . . . . -178.8(3) ?
O5 C22 C23 C24 . . . . 178.5(2) ?
C21 C22 C23 C24 . . . . -0.6(4) ?
C34 O6 C24 C25 . . . . -178.2(3) ?
C34 O6 C24 C23 . . . . 0.5(4) ?
C22 C23 C24 O6 . . . . -178.2(3) ?
C22 C23 C24 C25 . . . . 0.5(4) ?
O6 C24 C25 C26 . . . . 178.5(3) ?
C23 C24 C25 C26 . . . . -0.3(4) ?
C24 C25 C26 C21 . . . . 0.4(5) ?
C22 C21 C26 C25 . . . . -0.5(4) ?
C20 C21 C26 C25 . . . . 178.9(3) ?
O4 C18 C27 C32 . . . . -1.7(4) ?
C19 C18 C27 C32 . . . . 176.7(3) ?
O4 C18 C27 C28 . . . . -178.6(3) ?
C19 C18 C27 C28 . . . . -0.1(4) ?
C32 C27 C28 C29 . . . . 0.6(4) ?
C18 C27 C28 C29 . . . . 177.4(3) ?
C27 C28 C29 F3 . . . . -179.8(3) ?
C27 C28 C29 C30 . . . . 0.8(5) ?
C28 C29 C30 C31 . . . . -1.7(5) ?
F3 C29 C30 C31 . . . . 178.9(3) ?
C29 C30 C31 F4 . . . . -179.2(3) ?
C29 C30 C31 C32 . . . . 1.2(5) ?
F4 C31 C32 C27 . . . . -179.5(3) ?
C30 C31 C32 C27 . . . . 0.1(5) ?
C28 C27 C32 C31 . . . . -1.0(5) ?
C18 C27 C32 C31 . . . . -177.9(3) ?
